data_4076944
loop_
_publ_author_name
'Zi, Guofu'
'Li, Hung-Wing'
'Xie, Zuowei'

_publ_section_title
;
 Synthesis, Structural Characterization, and Catalytic Property of Group 4
 Metal Carborane Compounds with aiPr2NB-Bridged Constrained-Geometry
 Ligand
;
_journal_issue 19
_journal_name_full Organometallics
_journal_page_first 3850
_journal_paper_doi 10.1021/om020325j
_journal_volume 21
_journal_year 2002
_chemical_formula_sum 'C21 H42 B11 N3 Zr'
_chemical_formula_weight 546.71
_chemical_name_systematic
; 
 ? 
;
_space_group_IT_number 4
_symmetry_cell_setting monoclinic
_symmetry_space_group_name_Hall 'P 2yb'
_symmetry_space_group_name_H-M 'P 1 21 1'
_atom_sites_solution_hydrogens geom
_atom_sites_solution_primary direct
_atom_sites_solution_secondary difmap
_audit_creation_method SHELXL-97
_cell_angle_alpha 90.00
_cell_angle_beta 110.804(1)
_cell_angle_gamma 90.00
_cell_formula_units_Z 2
_cell_length_a 9.4363(8)
_cell_length_b 15.829(1)
_cell_length_c 10.5619(8)
_cell_measurement_temperature 293(2)
_cell_volume 1474.74(19)
_computing_cell_refinement 'Bruker SMART CCD Diffractometer'
_computing_data_collection 'Bruker SMART CCD Diffractometer'
_computing_data_reduction 'Bruker SMART CCD Diffractometer'
_computing_molecular_graphics 'Siemens SHELXTL'
_computing_publication_material 'Siemens SHELXTL'
_computing_structure_refinement 'SHELXL-97 (Sheldrick, 1997)'
_computing_structure_solution 'SHELXS-97 (Sheldrick, 1990)'
_diffrn_ambient_temperature 293(2)
_diffrn_measured_fraction_theta_full 0.998
_diffrn_measured_fraction_theta_max 0.998
_diffrn_measurement_device_type 'Bruker SMART CCD Diffractometer'
_diffrn_measurement_method 'omega scan'
_diffrn_radiation_monochromator graphite
_diffrn_radiation_source 'fine-focus sealed tube'
_diffrn_radiation_type MoK\a
_diffrn_radiation_wavelength 0.71073
_diffrn_reflns_av_R_equivalents 0.0147
_diffrn_reflns_av_sigmaI/netI 0.0175
_diffrn_reflns_limit_h_max 12
_diffrn_reflns_limit_h_min -11
_diffrn_reflns_limit_k_max 20
_diffrn_reflns_limit_k_min -19
_diffrn_reflns_limit_l_max 13
_diffrn_reflns_limit_l_min -13
_diffrn_reflns_number 9888
_diffrn_reflns_theta_full 26.00
_diffrn_reflns_theta_max 28.03
_diffrn_reflns_theta_min 2.31
_exptl_absorpt_coefficient_mu 0.389
_exptl_absorpt_correction_T_max 1.0000
_exptl_absorpt_correction_T_min 0.7770
_exptl_absorpt_correction_type SADABS
_exptl_crystal_colour Yellow
_exptl_crystal_density_diffrn 1.231
_exptl_crystal_density_method 'not measured'
_exptl_crystal_description Prism
_exptl_crystal_F_000 568
_exptl_crystal_size_max 0.65
_exptl_crystal_size_mid 0.60
_exptl_crystal_size_min 0.56
_refine_diff_density_max 0.339
_refine_diff_density_min -0.211
_refine_diff_density_rms 0.039
_refine_ls_abs_structure_details 'Flack H D (1983), Acta Cryst. A39, 876-881'
_refine_ls_abs_structure_Flack 0.03(3)
_refine_ls_extinction_coef 0.0000(7)
_refine_ls_extinction_expression Fc^*^=kFc[1+0.001xFc^2^\l^3^/sin(2\q)]^-1/4^
_refine_ls_extinction_method SHELXL
_refine_ls_goodness_of_fit_ref 1.041
_refine_ls_hydrogen_treatment mixed
_refine_ls_matrix_type full
_refine_ls_number_parameters 327
_refine_ls_number_reflns 5169
_refine_ls_number_restraints 1
_refine_ls_restrained_S_all 1.041
_refine_ls_R_factor_all 0.0236
_refine_ls_R_factor_gt 0.0228
_refine_ls_shift/su_max 1.564
_refine_ls_shift/su_mean 0.006
_refine_ls_structure_factor_coef Fsqd
_refine_ls_weighting_details 'calc w=1/[\s^2^(Fo^2^)+(0.0537P)^2^+0.0000P] where P=(Fo^2^+2Fc^2^)/3'
_refine_ls_weighting_scheme calc
_refine_ls_wR_factor_gt 0.0665
_refine_ls_wR_factor_ref 0.0671
_reflns_number_gt 5932
_reflns_number_total 6170
_reflns_threshold_expression >2sigma(I)
_cod_data_source_file om020325j.cif
_cod_data_source_block compound_2
_cod_depositor_comments
;
The following automatic conversions were performed:

'_symmetry_cell_setting' value 'Monoclinic' changed to 'monoclinic'
according to /home/saulius/struct/CIF-dictionaries/cif_core.dic
dictionary named 'cif_core.dic' version 2.4.1 from 2010-06-29.

Automatic conversion script
Id: cif_fix_values 1715 2011-07-08 13:25:40Z adriana 
;
_cod_original_cell_volume 1474.8(2)
_cod_original_sg_symbol_H-M P2(1)
_cod_database_code 4076944

loop_
_symmetry_equiv_pos_as_xyz
'x, y, z'
'-x, y+1/2, -z'

loop_
_atom_site_label
_atom_site_type_symbol
_atom_site_fract_x
_atom_site_fract_y
_atom_site_fract_z
_atom_site_U_iso_or_equiv
_atom_site_adp_type
_atom_site_occupancy
_atom_site_symmetry_multiplicity
_atom_site_calc_flag
_atom_site_refinement_flags
Zr1 Zr -0.060895(17) 0.162079(15) 0.212978(14) 0.03511(7) Uani 1 1 d .
N1 N 0.3230(2) -0.05983(13) 0.3902(2) 0.0445(4) Uani 1 1 d .
N2 N -0.2840(2) 0.17843(13) 0.1871(2) 0.0492(5) Uani 1 1 d .
N3 N 0.0149(3) 0.27480(14) 0.1761(2) 0.0500(5) Uani 1 1 d .
B1 B 0.2209(2) 0.00660(16) 0.3747(2) 0.0365(5) Uani 1 1 d .
B3 B 0.2578(3) 0.1683(2) 0.5025(2) 0.0447(5) Uani 1 1 d .
H3 H 0.3128 0.1950 0.4355 0.054 Uiso 1 1 calc R
B4 B 0.1222(4) 0.22597(18) 0.5506(3) 0.0488(6) Uani 1 1 d .
H4 H 0.0912 0.2914 0.5174 0.059 Uiso 1 1 calc R
B5 B -0.0119(3) 0.1535(2) 0.5634(2) 0.0458(6) Uani 1 1 d .
H5 H -0.1314 0.1716 0.5381 0.055 Uiso 1 1 calc R
B6 B 0.0412(3) 0.05216(16) 0.5252(2) 0.0390(5) Uani 1 1 d .
H6 H -0.0435 0.0041 0.4728 0.047 Uiso 1 1 calc R
B7 B 0.3543(3) 0.0998(2) 0.6405(3) 0.0492(6) Uani 1 1 d .
H7 H 0.4744 0.0833 0.6652 0.059 Uiso 1 1 calc R
B8 B 0.3005(4) 0.2001(2) 0.6752(3) 0.0548(7) Uani 1 1 d .
H8 H 0.3858 0.2490 0.7226 0.066 Uiso 1 1 calc R
B9 B 0.1321(4) 0.19032(19) 0.7132(3) 0.0519(7) Uani 1 1 d .
H9 H 0.1074 0.2321 0.7860 0.062 Uiso 1 1 calc R
B10 B 0.0793(3) 0.08137(19) 0.6972(3) 0.0495(6) Uani 1 1 d .
H10 H 0.0194 0.0521 0.7583 0.059 Uiso 1 1 calc R
B11 B 0.2193(3) 0.02547(18) 0.6538(2) 0.0460(6) Uani 1 1 d .
H11 H 0.2505 -0.0400 0.6870 0.055 Uiso 1 1 calc R
B12 B 0.2751(4) 0.1117(2) 0.7682(3) 0.0542(7) Uani 1 1 d .
H12 H 0.3425 0.1026 0.8761 0.065 Uiso 1 1 calc R
C1 C 0.0708(2) 0.14020(12) 0.4449(2) 0.0379(5) Uani 1 1 d .
C2 C 0.2100(2) 0.06340(13) 0.4992(2) 0.0357(4) Uani 1 1 d .
C3 C 0.4430(3) -0.0825(2) 0.5213(3) 0.0594(7) Uani 1 1 d .
H3A H 0.4292 -0.0444 0.5892 0.071 Uiso 1 1 calc R
C4 C 0.6019(3) -0.0640(3) 0.5193(4) 0.0849(11) Uani 1 1 d .
H4A H 0.6062 -0.0066 0.4913 0.127 Uiso 1 1 calc R
H4B H 0.6230 -0.1016 0.4569 0.127 Uiso 1 1 calc R
H4C H 0.6757 -0.0721 0.6083 0.127 Uiso 1 1 calc R
C5 C 0.4243(5) -0.1723(2) 0.5678(4) 0.0886(11) Uani 1 1 d .
H5A H 0.3233 -0.1792 0.5681 0.133 Uiso 1 1 calc R
H5B H 0.4961 -0.1814 0.6574 0.133 Uiso 1 1 calc R
H5C H 0.4416 -0.2125 0.5068 0.133 Uiso 1 1 calc R
C6 C 0.3273(3) -0.11683(17) 0.2775(3) 0.0543(6) Uani 1 1 d .
H6A H 0.4161 -0.1531 0.3177 0.065 Uiso 1 1 calc R
C7 C 0.1945(4) -0.1753(2) 0.2311(4) 0.0768(9) Uani 1 1 d .
H7A H 0.1824 -0.2020 0.3082 0.115 Uiso 1 1 calc R
H7B H 0.2111 -0.2176 0.1727 0.115 Uiso 1 1 calc R
H7C H 0.1046 -0.1438 0.1824 0.115 Uiso 1 1 calc R
C8 C 0.3534(4) -0.0718(2) 0.1620(4) 0.0763(9) Uani 1 1 d .
H8A H 0.4390 -0.0347 0.1971 0.114 Uiso 1 1 calc R
H8B H 0.2650 -0.0394 0.1125 0.114 Uiso 1 1 calc R
H8C H 0.3728 -0.1125 0.1028 0.114 Uiso 1 1 calc R
C11 C 0.1060(2) 0.03430(13) 0.2303(2) 0.0368(4) Uani 1 1 d .
C12 C 0.1410(3) 0.09382(16) 0.1446(2) 0.0469(5) Uani 1 1 d .
H12A H 0.2419 0.1177 0.1613 0.056 Uiso 1 1 calc R
C13 C 0.0128(3) 0.10699(18) 0.0249(2) 0.0535(6) Uani 1 1 d .
H13A H 0.0121 0.1392 -0.0545 0.064 Uiso 1 1 calc R
C14 C -0.2532(3) 0.0339(2) -0.0619(3) 0.0678(9) Uani 1 1 d .
H14A H -0.2924 0.0638 -0.1427 0.081 Uiso 1 1 calc R
C15 C -0.3380(3) -0.0252(2) -0.0319(4) 0.0753(10) Uani 1 1 d .
H15A H -0.4350 -0.0363 -0.0928 0.090 Uiso 1 1 calc R
C16 C -0.2820(3) -0.0710(2) 0.0916(4) 0.0668(8) Uani 1 1 d .
H16A H -0.3425 -0.1124 0.1091 0.080 Uiso 1 1 calc R
C17 C -0.1403(3) -0.05575(16) 0.1859(3) 0.0481(5) Uani 1 1 d .
H17A H -0.1064 -0.0853 0.2673 0.058 Uiso 1 1 calc R
C18 C -0.0456(2) 0.00639(15) 0.1567(2) 0.0390(4) Uani 1 1 d .
C19 C -0.1025(3) 0.05125(18) 0.0297(2) 0.0518(6) Uani 1 1 d .
C21 C -0.3718(3) 0.1200(2) 0.2341(4) 0.0687(8) Uani 1 1 d .
H21A H -0.4736 0.1407 0.2099 0.103 Uiso 1 1 calc R
H21B H -0.3271 0.1146 0.3307 0.103 Uiso 1 1 calc R
H21C H -0.3731 0.0658 0.1928 0.103 Uiso 1 1 calc R
C22 C -0.3846(4) 0.2385(2) 0.0909(4) 0.0839(10) Uani 1 1 d .
H22A H -0.4841 0.2353 0.0958 0.126 Uiso 1 1 calc R
H22B H -0.3901 0.2247 0.0007 0.126 Uiso 1 1 calc R
H22C H -0.3455 0.2947 0.1131 0.126 Uiso 1 1 calc R
C23 C 0.1251(4) 0.3057(2) 0.1179(4) 0.0797(10) Uani 1 1 d .
H23A H 0.1258 0.3663 0.1188 0.120 Uiso 1 1 calc R
H23B H 0.0973 0.2860 0.0263 0.120 Uiso 1 1 calc R
H23C H 0.2242 0.2850 0.1705 0.120 Uiso 1 1 calc R
C24 C -0.0497(4) 0.3453(2) 0.2280(3) 0.0656(8) Uani 1 1 d .
H24A H -0.0103 0.3976 0.2086 0.098 Uiso 1 1 calc R
H24B H -0.0229 0.3394 0.3242 0.098 Uiso 1 1 calc R
H24C H -0.1580 0.3448 0.1853 0.098 Uiso 1 1 calc R

loop_
_atom_site_aniso_label
_atom_site_aniso_U_11
_atom_site_aniso_U_22
_atom_site_aniso_U_33
_atom_site_aniso_U_23
_atom_site_aniso_U_13
_atom_site_aniso_U_12
Zr1 0.04206(10) 0.03136(10) 0.03092(9) 0.00046(9) 0.01176(6) -0.00034(9)
N1 0.0411(9) 0.0461(11) 0.0474(10) -0.0029(9) 0.0169(8) 0.0047(8)
N2 0.0438(9) 0.0483(15) 0.0518(10) -0.0054(9) 0.0126(8) 0.0009(8)
N3 0.0633(12) 0.0378(11) 0.0431(10) 0.0067(9) 0.0120(9) -0.0061(10)
B1 0.0328(10) 0.0372(12) 0.0401(12) -0.0002(10) 0.0138(9) -0.0030(9)
B3 0.0506(11) 0.0413(13) 0.0405(10) 0.0002(14) 0.0140(8) -0.0059(14)
B4 0.0702(17) 0.0350(13) 0.0373(12) -0.0043(11) 0.0144(12) -0.0001(12)
B5 0.0564(12) 0.0426(15) 0.0405(10) -0.0034(13) 0.0197(9) 0.0039(13)
B6 0.0457(12) 0.0359(13) 0.0379(12) -0.0030(10) 0.0181(10) -0.0021(10)
B7 0.0480(14) 0.0507(16) 0.0385(13) -0.0006(12) 0.0024(11) -0.0048(12)
B8 0.0654(18) 0.0488(15) 0.0421(14) -0.0081(12) 0.0091(13) -0.0156(13)
B9 0.0768(18) 0.0432(15) 0.0338(11) -0.0065(10) 0.0174(12) 0.0006(12)
B10 0.0682(17) 0.0481(16) 0.0385(13) -0.0008(11) 0.0268(12) 0.0008(12)
B11 0.0590(14) 0.0444(15) 0.0331(11) 0.0075(10) 0.0144(10) 0.0042(11)
B12 0.0705(17) 0.0523(17) 0.0329(12) -0.0035(12) 0.0098(12) -0.0034(13)
C1 0.0449(10) 0.0337(13) 0.0336(9) -0.0022(7) 0.0120(8) 0.0018(7)
C2 0.0381(10) 0.0350(11) 0.0315(9) 0.0007(8) 0.0094(8) 0.0005(8)
C3 0.0514(14) 0.0638(18) 0.0564(16) 0.0075(13) 0.0110(12) 0.0225(13)
C4 0.0487(15) 0.113(3) 0.082(2) -0.004(2) 0.0103(15) 0.0157(17)
C5 0.102(3) 0.068(2) 0.092(2) 0.026(2) 0.030(2) 0.0331(19)
C6 0.0457(12) 0.0480(14) 0.0722(16) -0.0134(12) 0.0247(11) 0.0064(10)
C7 0.0692(18) 0.0565(17) 0.111(3) -0.0306(18) 0.0392(17) -0.0105(14)
C8 0.090(2) 0.076(2) 0.084(2) -0.0223(18) 0.0585(19) -0.0067(17)
C11 0.0427(11) 0.0349(11) 0.0362(10) -0.0043(8) 0.0181(9) 0.0011(8)
C12 0.0557(13) 0.0520(14) 0.0409(11) -0.0022(10) 0.0267(10) -0.0007(10)
C13 0.0755(16) 0.0536(15) 0.0345(11) 0.0016(10) 0.0231(11) 0.0075(12)
C14 0.0675(17) 0.0665(19) 0.0455(14) -0.0174(13) -0.0094(12) 0.0197(15)
C15 0.0499(14) 0.070(2) 0.082(2) -0.0337(17) -0.0069(14) 0.0081(14)
C16 0.0434(13) 0.0579(17) 0.094(2) -0.0314(16) 0.0174(14) -0.0066(11)
C17 0.0436(11) 0.0363(12) 0.0633(14) -0.0129(11) 0.0177(10) -0.0007(9)
C18 0.0422(11) 0.0368(12) 0.0350(11) -0.0086(9) 0.0098(8) 0.0043(9)
C19 0.0612(14) 0.0524(14) 0.0349(11) -0.0110(10) 0.0084(10) 0.0109(11)
C21 0.0608(15) 0.0567(16) 0.094(2) -0.0029(16) 0.0343(15) -0.0063(13)
C22 0.0738(19) 0.088(3) 0.0689(18) 0.0157(18) -0.0004(15) 0.0124(17)
C23 0.088(2) 0.075(2) 0.076(2) 0.0134(17) 0.0292(17) -0.0311(18)
C24 0.089(2) 0.0359(16) 0.0650(18) -0.0036(12) 0.0183(16) -0.0057(12)

loop_
_atom_type_symbol
_atom_type_description
_atom_type_scat_dispersion_real
_atom_type_scat_dispersion_imag
_atom_type_scat_source
C C 0.0033 0.0016 'International Tables Vol C Tables 4.2.6.8 and 6.1.1.4'
H H 0.0000 0.0000 'International Tables Vol C Tables 4.2.6.8 and 6.1.1.4'
B B 0.0013 0.0007 'International Tables Vol C Tables 4.2.6.8 and 6.1.1.4'
N N 0.0061 0.0033 'International Tables Vol C Tables 4.2.6.8 and 6.1.1.4'
Zr Zr -2.9673 0.5597 'International Tables Vol C Tables 4.2.6.8 and 6.1.1.4'

loop_
_geom_angle_atom_site_label_1
_geom_angle_atom_site_label_2
_geom_angle_atom_site_label_3
_geom_angle
N3 Zr1 N2 106.41(9)
N3 Zr1 C1 103.90(8)
N2 Zr1 C1 107.29(8)
N3 Zr1 C13 86.38(9)
N2 Zr1 C13 120.40(8)
C1 Zr1 C13 126.03(8)
N3 Zr1 C12 88.15(9)
N2 Zr1 C12 150.30(8)
C1 Zr1 C12 93.57(8)
C13 Zr1 C12 33.04(8)
N3 Zr1 C11 117.92(8)
N2 Zr1 C11 134.20(7)
C1 Zr1 C11 73.80(7)
C13 Zr1 C11 55.48(8)
C12 Zr1 C11 32.84(7)
N3 Zr1 C19 115.79(9)
N2 Zr1 C19 96.48(8)
C1 Zr1 C19 125.13(8)
C13 Zr1 C19 32.73(9)
C12 Zr1 C19 53.86(8)
C11 Zr1 C19 54.97(7)
N3 Zr1 C18 139.33(9)
N2 Zr1 C18 103.44(8)
C1 Zr1 C18 92.74(7)
C13 Zr1 C18 54.51(8)
C12 Zr1 C18 53.51(8)
C11 Zr1 C18 32.78(7)
C19 Zr1 C18 32.92(8)
B1 N1 C3 123.8(2)
B1 N1 C6 124.7(2)
C3 N1 C6 111.5(2)
C21 N2 C22 110.1(2)
C21 N2 Zr1 124.34(18)
C22 N2 Zr1 123.9(2)
C23 N3 C24 110.7(2)
C23 N3 Zr1 136.9(2)
C24 N3 Zr1 112.24(17)
N1 B1 C11 121.9(2)
N1 B1 C2 124.12(19)
C11 B1 C2 113.97(18)
C1 B3 C2 60.70(14)
C1 B3 B7 107.2(2)
C2 B3 B7 58.91(15)
C1 B3 B4 58.72(14)
C2 B3 B4 106.88(18)
B7 B3 B4 106.70(18)
C1 B3 B8 105.42(18)
C2 B3 B8 104.77(19)
B7 B3 B8 58.38(17)
B4 B3 B8 59.49(17)
C1 B4 B5 59.06(14)
C1 B4 B8 105.9(2)
B5 B4 B8 108.2(2)
C1 B4 B9 106.45(19)
B5 B4 B9 60.54(15)
B8 B4 B9 60.06(18)
C1 B4 B3 58.38(14)
B5 B4 B3 107.3(2)
B8 B4 B3 60.50(17)
B9 B4 B3 108.4(2)
C1 B5 B4 59.50(14)
C1 B5 B6 58.71(13)
B4 B5 B6 107.81(18)
C1 B5 B9 106.81(18)
B4 B5 B9 60.56(16)
B6 B5 B9 108.14(19)
C1 B5 B10 106.52(19)
B4 B5 B10 108.82(19)
B6 B5 B10 60.25(16)
B9 B5 B10 60.23(17)
C1 B6 C2 60.74(13)
C1 B6 B5 58.81(13)
C2 B6 B5 107.22(17)
C1 B6 B10 106.59(18)
C2 B6 B10 105.83(18)
B5 B6 B10 60.23(14)
C1 B6 B11 107.09(17)
C2 B6 B11 58.26(13)
B5 B6 B11 107.78(18)
B10 B6 B11 59.64(15)
C2 B7 B8 106.68(19)
C2 B7 B12 106.1(2)
B8 B7 B12 60.65(17)
C2 B7 B11 58.58(14)
B8 B7 B11 108.4(2)
B12 B7 B11 60.07(17)
C2 B7 B3 58.60(15)
B8 B7 B3 61.11(18)
B12 B7 B3 109.1(2)
B11 B7 B3 107.15(18)
B7 B8 B12 60.31(18)
B7 B8 B4 108.84(19)
B12 B8 B4 108.2(2)
B7 B8 B9 108.5(2)
B12 B8 B9 59.94(18)
B4 B8 B9 60.00(17)
B7 B8 B3 60.52(18)
B12 B8 B3 108.3(2)
B4 B8 B3 60.01(16)
B9 B8 B3 107.94(19)
B12 B9 B4 108.1(2)
B12 B9 B5 108.3(2)
B4 B9 B5 58.90(15)
B12 B9 B8 59.91(18)
B4 B9 B8 59.94(17)
B5 B9 B8 106.85(18)
B12 B9 B10 60.52(17)
B4 B9 B10 107.34(19)
B5 B9 B10 60.03(17)
B8 B9 B10 107.7(2)
B11 B10 B6 60.55(14)
B11 B10 B5 107.94(18)
B6 B10 B5 59.51(15)
B11 B10 B9 107.3(2)
B6 B10 B9 107.17(19)
B5 B10 B9 59.74(17)
B11 B10 B12 59.51(16)
B6 B10 B12 107.48(19)
B5 B10 B12 107.2(2)
B9 B10 B12 59.44(18)
C2 B11 B12 106.37(19)
C2 B11 B7 59.18(14)
B12 B11 B7 59.77(17)
C2 B11 B10 106.24(18)
B12 B11 B10 60.66(17)
B7 B11 B10 108.0(2)
C2 B11 B6 58.61(13)
B12 B11 B6 107.8(2)
B7 B11 B6 106.80(18)
B10 B11 B6 59.81(15)
B7 B12 B11 60.16(15)
B7 B12 B8 59.04(18)
B11 B12 B8 107.22(19)
B7 B12 B9 107.6(2)
B11 B12 B9 108.0(2)
B8 B12 B9 60.15(18)
B7 B12 B10 107.69(18)
B11 B12 B10 59.82(16)
B8 B12 B10 107.5(2)
B9 B12 B10 60.04(18)
B6 C1 B5 62.48(16)
B6 C1 B3 111.49(18)
B5 C1 B3 112.94(16)
B6 C1 B4 112.43(17)
B5 C1 B4 61.44(16)
B3 C1 B4 62.90(17)
B6 C1 C2 60.02(12)
B5 C1 C2 109.53(16)
B3 C1 C2 59.91(16)
B4 C1 C2 109.52(17)
B6 C1 Zr1 121.37(13)
B5 C1 Zr1 122.48(14)
B3 C1 Zr1 115.50(13)
B4 C1 Zr1 119.05(14)
C2 C1 Zr1 120.53(12)
B1 C2 B11 125.49(18)
B1 C2 B3 117.34(17)
B11 C2 B3 113.29(17)
B1 C2 B6 113.60(16)
B11 C2 B6 63.14(14)
B3 C2 B6 110.39(16)
B1 C2 B7 128.86(18)
B11 C2 B7 62.24(15)
B3 C2 B7 62.50(15)
B6 C2 B7 112.85(18)
B1 C2 C1 112.26(16)
B11 C2 C1 109.77(16)
B3 C2 C1 59.40(12)
B6 C2 C1 59.24(13)
B7 C2 C1 109.00(17)
N1 C3 C5 112.6(3)
N1 C3 C4 111.4(2)
C5 C3 C4 113.9(3)
C7 C6 N1 112.1(2)
C7 C6 C8 112.8(3)
N1 C6 C8 114.5(2)
C12 C11 C18 105.72(19)
C12 C11 B1 124.05(19)
C18 C11 B1 130.20(19)
C12 C11 Zr1 72.80(13)
C18 C11 Zr1 74.44(12)
B1 C11 Zr1 119.06(13)
C13 C12 C11 110.2(2)
C13 C12 Zr1 72.50(14)
C11 C12 Zr1 74.36(12)
C19 C13 C12 107.4(2)
C19 C13 Zr1 75.70(13)
C12 C13 Zr1 74.46(13)
C15 C14 C19 120.4(3)
C14 C15 C16 121.0(3)
C17 C16 C15 121.6(3)
C16 C17 C18 119.0(3)
C11 C18 C17 132.3(2)
C11 C18 C19 108.8(2)
C17 C18 C19 118.9(2)
C11 C18 Zr1 72.79(12)
C17 C18 Zr1 121.42(14)
C19 C18 Zr1 73.01(14)
C13 C19 C14 133.3(3)
C13 C19 C18 107.6(2)
C14 C19 C18 119.1(3)
C13 C19 Zr1 71.57(14)
C14 C19 Zr1 119.67(18)
C18 C19 Zr1 74.07(13)

loop_
_geom_bond_atom_site_label_1
_geom_bond_atom_site_label_2
_geom_bond_distance
Zr1 N3 2.011(2)
Zr1 N2 2.0406(19)
Zr1 C1 2.345(2)
Zr1 C13 2.484(2)
Zr1 C12 2.510(2)
Zr1 C11 2.530(2)
Zr1 C19 2.537(2)
Zr1 C18 2.551(2)
N1 B1 1.396(3)
N1 C3 1.489(3)
N1 C6 1.506(3)
N2 C21 1.442(3)
N2 C22 1.467(4)
N3 C23 1.467(4)
N3 C24 1.467(4)
B1 C11 1.587(3)
B1 C2 1.626(3)
B3 C1 1.709(3)
B3 C2 1.718(4)
B3 B7 1.785(4)
B3 B4 1.786(4)
B3 B8 1.795(4)
B4 C1 1.715(3)
B4 B5 1.748(4)
B4 B8 1.777(4)
B4 B9 1.778(4)
B5 C1 1.707(3)
B5 B6 1.770(4)
B5 B9 1.778(4)
B5 B10 1.783(4)
B6 C1 1.705(3)
B6 C2 1.719(3)
B6 B10 1.783(4)
B6 B11 1.796(4)
B7 C2 1.723(3)
B7 B8 1.746(5)
B7 B12 1.769(4)
B7 B11 1.776(4)
B8 B12 1.775(5)
B8 B9 1.779(5)
B9 B12 1.775(4)
B9 B10 1.786(5)
B10 B11 1.780(4)
B10 B12 1.795(4)
B11 C2 1.712(3)
B11 B12 1.774(4)
C1 C2 1.731(3)
C3 C5 1.534(5)
C3 C4 1.535(5)
C6 C7 1.493(4)
C6 C8 1.507(4)
C11 C12 1.425(3)
C11 C18 1.434(3)
C12 C13 1.420(4)
C13 C19 1.416(4)
C14 C15 1.339(5)
C14 C19 1.435(4)
C15 C16 1.421(5)
C16 C17 1.375(4)
C17 C18 1.434(3)
C18 C19 1.442(3)
